data_7720775
loop_
_publ_author_name
'Behe, Martin'
'Gruber, Stefan'
'Li, Cen'
'Schreckenbach, Georg'
'Mu, Linjing'
'Schottelius, Margret'
'Faizova, Radmila'

_publ_section_title
;
 La-[<sup>18/19</sup>F]fluoride complexes: a novel addition to the
 radiofluorination family.
;
_journal_issue 15
_journal_name_full 'Dalton transactions (Cambridge, England : 2003)'
_journal_page_first 5944
_journal_page_last 5951
_journal_paper_doi 10.1039/d5dt02645h
_journal_volume 55
_journal_year 2026
_chemical_formula_moiety 'C32 H40 F La N8, 2(C F3 O3 S)'
_chemical_formula_sum 'C34 H40 F7 La N8 O6 S2'
_chemical_formula_weight 992.77
_space_group_crystal_system orthorhombic
_space_group_IT_number 18
_space_group_name_Hall 'P 2 2ab'
_space_group_name_H-M_alt 'P 21 21 2'
_atom_sites_solution_hydrogens geom
_atom_sites_solution_primary dual
_audit_creation_date 2024-11-05
_audit_creation_method
;
Olex2 1.5
(compiled 2024.02.16 svn.r378c4104 for OlexSys, GUI svn.r6928)
;
_audit_update_record
;
2025-10-19 deposited with the CCDC.	2026-01-09 downloaded from the CCDC.
;
_cell_angle_alpha 90
_cell_angle_beta 90
_cell_angle_gamma 90
_cell_formula_units_Z 2
_cell_length_a 22.1793(2)
_cell_length_b 11.10610(10)
_cell_length_c 8.00430(10)
_cell_measurement_reflns_used 49940
_cell_measurement_temperature 100.0(1)
_cell_measurement_theta_max 74.1820
_cell_measurement_theta_min 3.9670
_cell_volume 1971.66(4)
_computing_cell_refinement 'CrysAlisPro 1.171.43.137a (Rigaku OD, 2024)'
_computing_data_collection 'CrysAlisPro system (CCD 43.137a 64-bit (release 10-09-2024))'
_computing_data_reduction 'CrysAlisPro 1.171.43.137a (Rigaku OD, 2024)'
_computing_molecular_graphics 'Olex2 1.5 (Dolomanov et al., 2009)'
_computing_publication_material 'Olex2 1.5 (Dolomanov et al., 2009)'
_computing_structure_refinement 'SHELXL 2019/3 (Sheldrick, 2015)'
_computing_structure_solution 'SHELXT 2018/2 (Sheldrick, 2018)'
_diffrn_ambient_environment N~2~
_diffrn_ambient_temperature 100.0(1)
_diffrn_detector 'Hybrid Pixel Array Detector'
_diffrn_detector_area_resol_mean 10.0000
_diffrn_detector_type 'HyPix-Arc 150'
_diffrn_measured_fraction_theta_full 1.000
_diffrn_measured_fraction_theta_max 0.992
_diffrn_measurement_details
;
List of Runs (angles in degrees, time in seconds):

  # Type    Start    End  Width  t~exp~   \w     \q     \k     \f   Frames
#--------------------------------------------------------------------------
  1  \w    -45.00 -18.00   0.50    0.05    --  -62.00  62.00 130.12   54
  2  \w    -48.00 -21.00   0.50    0.05    --  -62.00  62.00  42.01   54
  3  \w    -38.00 -12.00   0.50    0.05    --  -58.00  54.00 -69.71   52
  4  \w    -62.00 -34.00   0.50    0.05    --  -72.64  75.00 -87.56   56
  5  \w    -47.00 -18.00   0.50    0.05    --  -62.00  62.00-137.80   58
  6  \w    -34.00  -8.00   0.50    0.05    --  -54.00  52.00-116.63   52
  7  \w    -33.00  -8.00   0.50    0.05    --  -54.00  53.00 -42.20   50
  8  \w    -35.00  -9.00   0.50    0.05    --  -54.00  53.00  -9.55   52
  9  \w    -35.00 -10.00   0.50    0.05    --  -54.00  52.00  11.53   50
 10  \w    -34.00  -8.00   0.50    0.05    --  -54.00  52.00  75.86   52
 11  \w    -36.00  -9.00   0.50    0.05    --  -54.00  53.00 152.15   54
 12  \w    -29.00  -3.00   0.50    0.05    --  -50.00  50.00 102.05   52
 13  \w    -24.00   1.00   0.50    0.05    --  -46.00  44.00  46.65   50
 14  \w     62.00  87.00   0.50    0.05    --   46.00  52.00 104.91   50
 15  \w     62.00  87.00   0.50    0.05    --   46.00  51.00 154.05   50
 16  \w    -28.00  -3.00   0.50    0.05    --  -50.00  47.00-146.58   50
 17  \w     58.00  83.00   0.50    0.05    --   42.00  52.00-161.78   50
 18  \w     65.00  90.00   0.50    0.05    --   50.00  54.00-116.15   50
 19  \w     65.00 105.00   0.50    0.15    --   75.17  11.00-111.43   80
 20  \w     76.00 106.00   0.50    0.15    --   75.17  12.00  11.09   60
 21  \w     90.00 115.00   0.50    0.05    --   72.89  20.00  99.58   50
 22  \w     91.00 116.00   0.50    0.15    --   75.17  22.00 159.30   50
 23  \w     89.00 114.00   0.50    0.15    --   75.17  20.00 133.87   50
 24  \w     65.00  98.00   0.50    0.05    --   72.89  11.00 108.32   66
 25  \w     65.00  91.00   0.50    0.05    --   67.93-125.00  90.00   52
 26  \w     29.00  65.00   0.50    0.05    --   67.93-125.00 150.00   72
 27  \w     25.00  51.00   0.50    0.05    --   67.93-125.00  90.00   52
 28  \w     75.00 100.00   0.50    0.15    --   77.85-125.00  30.00   50
 29  \w     55.00  91.00   0.50    0.05    --   67.93-125.00   0.00   72
 30  \w     36.00  61.00   0.50    0.15    --   77.85-125.00  30.00   50
 31  \w     23.00  48.00   0.50    0.05    --   67.93-125.00   0.00   50
 32  \w     35.00  61.00   0.50    0.15    --   77.85-125.00 -60.00   52
 33  \w     75.00 100.00   0.50    0.15    --   77.85-125.00 -60.00   50
 34  \w     35.00  86.00   0.50    0.15    --   77.85-125.00 -90.00  102
 35  \w     35.00  61.00   0.50    0.15    --   77.85-125.00   0.00   52
 36  \w     65.00 100.00   0.50    0.15    --   77.85-125.00 150.00   70
 37  \w     35.00  60.00   0.50    0.15    --   77.85-125.00 150.00   50
 38  \w     35.00 100.00   0.50    0.15    --   77.85-125.00 120.00  130
 39  \w     54.00  93.00   0.50    0.15    --   77.85-109.00-145.00   78
 40  \w     25.00  58.00   0.50    0.05    --   67.93-109.00-145.00   66
 41  \w     34.00  59.00   0.50    0.05    --   70.78-109.00-145.00   50
 42  \w    -72.00 -46.00   0.50    0.05    --  -30.00 -47.00 -59.65   52
 43  \w    -47.00 -20.00   0.50    0.05    --   -6.00 -64.00-146.29   54
 44  \w    -47.00 -21.00   0.50    0.05    --   -6.00 -64.00-115.87   52
 45  \w    -48.00 -22.00   0.50    0.05    --  -10.00 -63.00 -66.84   52
 46  \w    -45.00 -20.00   0.50    0.05    --   -6.00 -66.00  -4.95   50
 47  \w    -53.00 -28.00   0.50    0.05    --  -14.00 -60.00  16.07   50
 48  \w    -53.00 -28.00   0.50    0.05    --  -14.00 -60.00  64.15   50
 49  \w    -50.00 -24.00   0.50    0.05    --  -10.00 -63.00  98.38   52
 50  \w    -42.00 -16.00   0.50    0.05    --   -2.00 -67.00 163.48   52
 51  \w    -53.00 -28.00   0.50    0.05    --  -14.00 -60.00 151.85   50
 52  \w    -66.00 -40.00   0.50    0.05    --  -22.00 -55.00 139.43   52
 53  \w    -65.00 -39.00   0.50    0.05    --  -22.00 -55.00 123.28   52
 54  \w    -74.00 -45.00   0.50    0.05    --  -30.00 -55.00 104.93   58
 55  \w    -92.00 -66.00   0.50    0.05    --  -50.00 -55.00  89.54   52
 56  \w    -67.00 -41.00   0.50    0.05    --  -26.00 -55.00  41.89   52
 57  \w    -87.00 -61.00   0.50    0.05    --  -46.00 -55.00 -39.31   52
 58  \w    -91.00 -65.00   0.50    0.05    --  -50.00 -55.00 -88.15   52
 59  \w    -82.00 -57.00   0.50    0.05    --  -42.00 -54.00-109.00   50
 60  \w    -63.00 -37.00   0.50    0.05    --  -22.00 -54.00-162.49   52
 61  \w    -75.00 -49.00   0.50    0.05    --  -34.00 -54.00-177.94   52
 62  \w    -53.00 -28.00   0.50    0.05    --  -14.00 -59.00 -81.30   50
 63  \w    -70.00 -41.00   0.50    0.05    --  -26.00 -53.00-136.88   58
 64  \w    -66.00 -38.00   0.50    0.05    --  -22.00 -54.00 -20.76   56
 65  \w    -63.00 -37.00   0.50    0.05    --  -22.00 -53.00 -77.58   52
 66  \w    -81.00 -53.00   0.50    0.05    --  -38.00 -53.00 -59.51   56
 67  \w    -67.00 -41.00   0.50    0.05    --  -26.00 -53.00-106.69   52
 68  \w    -71.00 -45.00   0.50    0.05    --  -30.00 -53.00  41.25   52
 69  \w    -90.00 -64.00   0.50    0.05    --  -46.00 -54.00  90.18   52
 70  \w    -79.00 -53.00   0.50    0.05    --  -38.00 -54.00 166.32   52
 71  \w    -66.00 -40.00   0.50    0.05    --  -22.00 -51.00  65.91   52
 72  \w    -76.00 -50.00   0.50    0.05    --  -30.00 -52.00  18.06   52
 73  \w    -76.00 -50.00   0.50    0.05    --  -34.00 -50.00 -16.07   52
 74  \w    -88.00 -63.00   0.50    0.05    --  -42.00 -51.00-129.80   50
 75  \w    -94.00 -68.00   0.50    0.05    --  -50.00 -51.00 -56.39   52
 76  \w    -86.00 -61.00   0.50    0.05    --  -46.00 -47.00 -26.56   50
 77  \w    -85.00 -59.00   0.50    0.05    --  -42.00 -50.00   8.12   52
 78  \w    -72.00 -46.00   0.50    0.05    --  -30.00 -50.00 128.79   52
 79  \w   -113.00 -70.00   0.50    0.15    --  -75.17 -11.00 171.36   86
 80  \w   -114.00 -87.00   0.50    0.05    --  -72.64 -67.00 128.31   54
 81  \w   -112.00 -86.00   0.50    0.05    --  -72.64 -67.00 146.97   52
 82  \w   -116.00 -87.00   0.50    0.15    --  -75.17 -67.00 113.68   58
 83  \w   -110.00 -85.00   0.50    0.05    --  -72.64 -66.00  58.06   50
 84  \w   -111.00 -85.00   0.50    0.05    --  -72.64 -66.00 116.54   52
 85  \w   -113.00 -85.00   0.50    0.05    --  -72.64 -66.00  40.27   56
 86  \w   -114.00 -87.00   0.50    0.15    --  -75.17 -66.00 139.99   54
 87  \w   -112.00 -86.00   0.50    0.05    --  -72.64 -67.00 -92.35   52
 88  \w   -111.00 -86.00   0.50    0.15    --  -75.17 -67.00 -96.14   50
 89  \w   -111.00 -86.00   0.50    0.15    --  -75.17 -67.00-177.92   50
 90  \w   -111.00 -85.00   0.50    0.05    --  -72.64 -66.00-133.79   52
 91  \w   -110.00 -85.00   0.50    0.05    --  -72.64 -66.00  99.01   50
 92  \w   -110.00 -84.00   0.50    0.05    --  -72.64 -65.00  88.53   52
 93  \w   -110.00 -84.00   0.50    0.05    --  -72.64 -65.00 152.52   52
 94  \w   -109.00 -84.00   0.50    0.05    --  -72.64 -65.00 168.23   50
 95  \w   -110.00 -83.00   0.50    0.05    --  -70.00 -64.00 128.57   54
 96  \w   -111.00 -85.00   0.50    0.05    --  -72.64 -64.00 -33.38   52
 97  \w   -114.00 -85.00   0.50    0.05    --  -72.64 -64.00 -20.23   58
 98  \w   -111.00 -84.00   0.50    0.05    --  -72.64 -65.00 -59.50   54
 99  \w   -110.00 -84.00   0.50    0.05    --  -72.64 -65.00 -69.23   52
100  \w   -110.00 -85.00   0.50    0.05    --  -72.64 -63.00 -16.57   50
101  \w   -109.00 -83.00   0.50    0.05    --  -70.00 -62.00 -51.19   52
102  \w   -107.00 -82.00   0.50    0.05    --  -70.00 -62.00  -4.14   50
103  \w   -110.00 -85.00   0.50    0.05    --  -72.64 -62.00  25.52   50
104  \w   -110.00 -85.00   0.50    0.05    --  -72.64 -62.00  41.63   50
105  \w   -113.00 -88.00   0.50    0.15    --  -75.17 -62.00  76.08   50
106  \w    -95.00 -69.00   0.50    0.05    --  -54.00 -55.00  16.70   52
107  \w   -108.00 -82.00   0.50    0.05    --  -70.00 -63.00 -88.19   52
108  \w   -112.00 -86.00   0.50    0.05    --  -72.64 -61.00-125.35   52
109  \w   -114.00 -88.00   0.50    0.05    --  -72.64 -63.00-157.66   52
110  \w   -110.00 -84.00   0.50    0.05    --  -72.64 -65.00-174.13   52
111  \w   -104.00 -77.00   0.50    0.05    --  -62.00 -55.00-128.06   54
112  \w   -107.00 -81.00   0.50    0.05    --  -66.00 -55.00-166.36   52
113  \w    -99.00 -73.00   0.50    0.05    --  -54.00 -55.00 -34.83   52
114  \w    -97.00 -71.00   0.50    0.05    --  -54.00 -55.00 -78.71   52
115  \w   -102.00 -77.00   0.50    0.05    --  -62.00 -55.00  36.56   50
116  \w    -98.00 -72.00   0.50    0.05    --  -54.00 -55.00  88.81   52
117  \w    -96.00 -69.00   0.50    0.05    --  -54.00 -55.00 173.90   54
118  \w    -95.00 -69.00   0.50    0.05    --  -54.00 -55.00 132.99   52
119  \w    -99.00 -73.00   0.50    0.05    --  -58.00 -52.00  39.38   52
120  \w    -98.00 -72.00   0.50    0.05    --  -54.00 -51.00  45.67   52
121  \w   -103.00 -74.00   0.50    0.05    --  -58.00 -51.00   7.40   58
122  \w   -105.00 -79.00   0.50    0.05    --  -62.00 -51.00  -9.52   52
123  \w   -100.00 -74.00   0.50    0.05    --  -58.00 -49.00  72.12   52
124  \w   -117.00 -92.00   0.50    0.05    --  -70.00 -36.00 146.73   50
125  \w   -109.00 -82.00   0.50    0.05    --  -66.00 -53.00 -46.16   54
126  \w   -102.00 -76.00   0.50    0.05    --  -62.00 -45.00 -75.68   52
127  \w   -110.00 -81.00   0.50    0.05    --  -66.00 -54.00-133.69   58
128  \w   -112.00 -81.00   0.50    0.05    --  -66.00 -54.00-149.74   62
129  \w   -117.00 -92.00   0.50    0.15    --  -75.17 -22.00 -55.66   50
130  \w   -117.00 -92.00   0.50    0.15    --  -75.17 -21.00-133.53   50
131  \w   -116.00 -90.00   0.50    0.05    --  -70.00 -31.00 -29.96   52
132  \w   -113.00 -88.00   0.50    0.05    --  -70.00 -25.00  21.10   50
133  \w   -112.00 -87.00   0.50    0.05    --  -66.00 -30.00  48.55   50
134  \w   -111.00 -76.00   0.50    0.05    --  -72.64 -11.00 130.06   70
135  \w   -108.00 -82.00   0.50    0.15    --  -75.17 -15.00  99.08   52
136  \w   -110.00 -85.00   0.50    0.05    --  -72.64 -17.00  64.65   50
137  \w   -109.00 -70.00   0.50    0.05    --  -72.64 -12.00 -36.96   78
138  \w   -106.00 -81.00   0.50    0.05    --  -72.64 -11.00-153.98   50
139  \w    -94.00 -54.00   0.50    0.05    --  -66.00 -11.00-138.25   80
140  \w    -75.00 -33.00   0.50    0.05    --  -72.64  93.00   1.72   84
141  \w    -61.00 -30.00   0.50    0.15    --  -75.17 124.00 116.91   62
142  \w    -59.00 -21.00   0.50    0.05    --  -66.25 125.00 120.00   76
143  \w   -100.00 -65.00   0.50    0.15    --  -75.17 124.00 116.91   70
144  \w    -49.00 -24.00   0.50    0.05    --  -22.00 129.00  91.09   50
145  \w    -55.00 -30.00   0.50    0.15    --  -75.17 122.00 -30.59   50
146  \w    -97.00 -72.00   0.50    0.15    --  -75.17 124.00-110.82   50
147  \w    -82.00 -55.00   0.50    0.05    --  -66.25 125.00-150.00   54
148  \w    -50.00 -21.00   0.50    0.05    --  -66.25 125.00-150.00   58
149  \w    -55.00 -30.00   0.50    0.15    --  -75.17 124.00-110.82   50
150  \w    -99.00 -73.00   0.50    0.15    --  -75.17 122.00 -30.59   52
151  \w    -95.00 -31.00   0.50    0.15    --  -75.17 115.00-114.54  128
152  \w    -99.00 -30.00   0.50    0.15    --  -75.17 121.00  18.49  138
153  \w    -72.00 -26.00   0.50    0.05    --  -69.39 109.00 -50.00   92
154  \w    -57.00 -32.00   0.50    0.15    --  -75.17 121.00  89.79   50
155  \w    -78.00 -30.00   0.50    0.05    --  -72.64 109.00 110.45   96
156  \w    -98.00 -30.00   0.50    0.15    --  -75.17 121.00 165.02  136
157  \w    -99.00 -67.00   0.50    0.15    --  -75.17 121.00  89.79   64
158  \w    -50.00 -24.00   0.50    0.05    --  -66.25 109.00 -50.00   52
159  \w    -23.00   3.00   0.50    0.05    --  -10.00 103.00 -49.45   52
;
_diffrn_measurement_device 'four-circle diffractometer'
_diffrn_measurement_device_type 'XtaLAB Synergy R, HyPix-Arc 150'
_diffrn_measurement_method '\w scans'
_diffrn_orient_matrix_type 'CrysAlisPro convention (1999,Acta A55,543-557)'
_diffrn_orient_matrix_UB_11 -0.0098258000
_diffrn_orient_matrix_UB_12 0.1350173000
_diffrn_orient_matrix_UB_13 -0.0349542000
_diffrn_orient_matrix_UB_21 -0.0671573000
_diffrn_orient_matrix_UB_22 -0.0243087000
_diffrn_orient_matrix_UB_23 -0.0357659000
_diffrn_orient_matrix_UB_31 -0.0147766000
_diffrn_orient_matrix_UB_32 0.0206984000
_diffrn_orient_matrix_UB_33 0.1858071000
_diffrn_radiation_monochromator mirror
_diffrn_radiation_probe x-ray
_diffrn_radiation_type 'Cu K\a'
_diffrn_radiation_wavelength 1.54184
_diffrn_reflns_av_R_equivalents 0.0381
_diffrn_reflns_av_unetI/netI 0.0140
_diffrn_reflns_Laue_measured_fraction_full 1.000
_diffrn_reflns_Laue_measured_fraction_max 0.992
_diffrn_reflns_limit_h_max 27
_diffrn_reflns_limit_h_min -27
_diffrn_reflns_limit_k_max 13
_diffrn_reflns_limit_k_min -13
_diffrn_reflns_limit_l_max 9
_diffrn_reflns_limit_l_min -8
_diffrn_reflns_number 73298
_diffrn_reflns_point_group_measured_fraction_full 1.000
_diffrn_reflns_point_group_measured_fraction_max 0.986
_diffrn_reflns_theta_full 67.684
_diffrn_reflns_theta_max 74.251
_diffrn_reflns_theta_min 3.986
_diffrn_source 'Rotating-anode X-ray tube'
_diffrn_source_type 'PhotonJet R (Cu) X-ray Source'
_exptl_absorpt_coefficient_mu 10.145
_exptl_absorpt_correction_T_max 0.646
_exptl_absorpt_correction_T_min 0.451
_exptl_absorpt_correction_type gaussian
_exptl_absorpt_process_details
;
CrysAlisPro 1.171.43.137a (Rigaku Oxford Diffraction, 2024)
Numerical absorption correction based on gaussian integration over
a multifaceted crystal model
Empirical absorption correction using spherical harmonics,
implemented in SCALE3 ABSPACK scaling algorithm.
;
_exptl_crystal_colour 'clear colourless'
_exptl_crystal_colour_lustre clear
_exptl_crystal_colour_primary colourless
_exptl_crystal_density_diffrn 1.672
_exptl_crystal_description block
_exptl_crystal_F_000 1000
_exptl_crystal_size_max 0.126
_exptl_crystal_size_mid 0.079
_exptl_crystal_size_min 0.073
_refine_diff_density_max 1.409
_refine_diff_density_min -1.807
_refine_diff_density_rms 0.095
_refine_ls_abs_structure_details
;
 Refined as an inversion twin.
;
_refine_ls_abs_structure_Flack 0.498(9)
_refine_ls_extinction_method none
_refine_ls_goodness_of_fit_ref 1.081
_refine_ls_hydrogen_treatment constr
_refine_ls_matrix_type full
_refine_ls_number_parameters 264
_refine_ls_number_reflns 3946
_refine_ls_number_restraints 0
_refine_ls_restrained_S_all 1.081
_refine_ls_R_factor_all 0.0407
_refine_ls_R_factor_gt 0.0402
_refine_ls_shift/su_max 0.000
_refine_ls_shift/su_mean 0.000
_refine_ls_structure_factor_coef Fsqd
_refine_ls_weighting_details 'w=1/[\s^2^(Fo^2^)+(0.0467P)^2^+5.2258P] where P=(Fo^2^+2Fc^2^)/3'
_refine_ls_weighting_scheme calc
_refine_ls_wR_factor_gt 0.1002
_refine_ls_wR_factor_ref 0.1005
_reflns_Friedel_coverage 0.728
_reflns_Friedel_fraction_full 1.000
_reflns_Friedel_fraction_max 0.977
_reflns_number_gt 3873
_reflns_number_total 3946
_reflns_threshold_expression 'I > 2\s(I)'
_cod_data_source_file d5dt02645h2.cif
_cod_data_source_block rs041124_1_1
_cod_depositor_comments 'Adding full bibliography for 7720775--7720777.cif.'
_cod_database_code 7720775
_shelx_shelxl_version_number 2019/3
_chemical_oxdiff_formula C39H40F7LaN6O6S2
_shelx_space_group_comment
;
The symmetry employed for this shelxl refinement is uniquely defined
by the following loop, which should always be used as a source of
symmetry information in preference to the above space-group names.
They are only intended as comments.
;
_shelx_estimated_absorpt_t_max 0.525
_shelx_estimated_absorpt_t_min 0.361
_olex2_refinement_description
;
1. Twinned data refinement
 Scales: 0.502(9)
 0.498(9)
2. Fixed Uiso
 At 1.2 times of:
  All C(H) groups, All C(H,H) groups
3.a Secondary CH2 refined with riding coordinates:
 C9(H9A,H9B), C10(H10A,H10B), C6(H6A,H6B), C11(H11A,H11B), C8(H8A,H8B), C7(H7A,
 H7B)
3.b Aromatic/amide H refined with riding coordinates:
 C1(H1), C13(H13), C14(H14), C4(H4), C15(H15), C16(H16), C2(H2), C3(H3)
;
_smtbx_masks_void_probe_radius 1.2
_smtbx_masks_void_truncation_radius 1.2
_olex2_date_sample_data_collection 2024-11-04
_olex2_date_sample_submission 2024-11-04
_olex2_submission_original_sample_id rs041124_1_1
_olex2_submission_special_instructions 'No special instructions were received'
_oxdiff_exptl_absorpt_empirical_details
;
Empirical correction (ABSPACK) includes:
- Absorption correction using spherical harmonics
- Frame scaling
- Detector area scaling
;
_oxdiff_exptl_absorpt_empirical_full_max 1.767
_oxdiff_exptl_absorpt_empirical_full_min 0.703

loop_
_space_group_symop_operation_xyz
'x, y, z'
'-x, -y, z'
'-x+1/2, y+1/2, -z'
'x+1/2, -y+1/2, -z'

loop_
_atom_site_label
_atom_site_type_symbol
_atom_site_fract_x
_atom_site_fract_y
_atom_site_fract_z
_atom_site_U_iso_or_equiv
_atom_site_adp_type
_atom_site_occupancy
_atom_site_site_symmetry_order
_atom_site_calc_flag
_atom_site_refinement_flags_posn
_atom_site_refinement_flags_adp
_atom_site_refinement_flags_occupancy
_atom_site_disorder_assembly
_atom_site_disorder_group
La1 La 0.500000 0.500000 0.59456(6) 0.02942(15) Uani 1 2 d S T P . .
S1A S 0.17871(7) 0.5064(2) 0.0481(2) 0.0428(4) Uani 1 1 d . . . . .
F1 F 0.500000 0.500000 0.3127(6) 0.0334(9) Uani 1 2 d S T P . .
O2A O 0.2073(2) 0.4930(7) -0.1117(6) 0.0500(12) Uani 1 1 d . . . . .
C1 C 0.6017(5) 0.3069(8) 0.3713(16) 0.050(3) Uani 1 1 d . . . . .
H1 H 0.564532 0.286441 0.319446 0.060 Uiso 1 1 calc R U . . .
O3A O 0.1841(3) 0.6232(5) 0.1233(8) 0.0540(15) Uani 1 1 d . . . . .
C9 C 0.5948(4) 0.3525(9) 0.8917(17) 0.051(2) Uani 1 1 d . . . . .
H9A H 0.607647 0.295457 0.803607 0.062 Uiso 1 1 calc R U . . .
H9B H 0.624771 0.348530 0.983136 0.062 Uiso 1 1 calc R U . . .
F1A F 0.2020(3) 0.4116(5) 0.3401(7) 0.0689(16) Uani 1 1 d . . . . .
C10 C 0.5348(4) 0.3137(7) 0.9577(10) 0.046(2) Uani 1 1 d . . . . .
H10A H 0.538553 0.232767 1.008330 0.055 Uiso 1 1 calc R U . . .
H10B H 0.521679 0.370308 1.046145 0.055 Uiso 1 1 calc R U . . .
N3 N 0.4888(4) 0.3103(5) 0.8242(8) 0.047(2) Uani 1 1 d . . . . .
N4 N 0.5946(3) 0.4777(7) 0.8206(9) 0.0490(19) Uani 1 1 d . . . . .
C6 C 0.6514(3) 0.4967(11) 0.7227(10) 0.0493(16) Uani 1 1 d . . . . .
H6A H 0.653062 0.581002 0.682774 0.059 Uiso 1 1 calc R U . . .
H6B H 0.686708 0.482744 0.795875 0.059 Uiso 1 1 calc R U . . .
C13 C 0.4161(4) 0.0923(7) 0.5475(11) 0.0412(18) Uani 1 1 d . . . . .
H13 H 0.420808 0.021022 0.611803 0.049 Uiso 1 1 calc R U . . .
C5 C 0.6543(3) 0.4133(7) 0.5767(12) 0.0431(18) Uani 1 1 d . . . . .
N1 N 0.6013(3) 0.3846(6) 0.5037(9) 0.0422(15) Uani 1 1 d . . . . .
C11 C 0.4954(5) 0.1956(5) 0.7264(9) 0.0420(16) Uani 1 1 d . . . . .
H11A H 0.488888 0.125541 0.800740 0.050 Uiso 1 1 calc R U . . .
H11B H 0.536624 0.190101 0.679637 0.050 Uiso 1 1 calc R U . . .
C14 C 0.3762(3) 0.0951(6) 0.4155(11) 0.0411(17) Uani 1 1 d . . . . .
H14 H 0.353776 0.025415 0.385654 0.049 Uiso 1 1 calc R U . . .
N2 N 0.4431(3) 0.2976(5) 0.5016(8) 0.0369(14) Uani 1 1 d . . . . .
C4 C 0.7084(4) 0.3688(9) 0.5194(13) 0.055(2) Uani 1 1 d . . . . .
H4 H 0.745052 0.390963 0.572519 0.066 Uiso 1 1 calc R U . . .
C15 C 0.3694(4) 0.2016(7) 0.3273(11) 0.0405(17) Uani 1 1 d . . . . .
H15 H 0.341983 0.206609 0.236457 0.049 Uiso 1 1 calc R U . . .
C16 C 0.4033(4) 0.3001(8) 0.3741(12) 0.037(2) Uani 1 1 d . . . . .
H16 H 0.398391 0.373123 0.313740 0.044 Uiso 1 1 calc R U . . .
C2 C 0.6543(5) 0.2572(8) 0.3106(12) 0.057(3) Uani 1 1 d . . . . .
H2 H 0.653427 0.200984 0.221235 0.068 Uiso 1 1 calc R U . . .
C8 C 0.5742(5) 0.6859(8) 0.8983(15) 0.052(2) Uani 1 1 d . . . . .
H8A H 0.603400 0.712822 0.812458 0.062 Uiso 1 1 calc R U . . .
H8B H 0.576281 0.743572 0.992489 0.062 Uiso 1 1 calc R U . . .
O1A O 0.1202(3) 0.4517(6) 0.0608(9) 0.0656(18) Uani 1 1 d . . . . .
C7 C 0.5928(4) 0.5636(8) 0.9600(11) 0.048(2) Uani 1 1 d . . . . .
H7A H 0.633063 0.568655 1.012761 0.058 Uiso 1 1 calc R U . . .
H7B H 0.563724 0.535254 1.045276 0.058 Uiso 1 1 calc R U . . .
C3 C 0.7089(4) 0.2915(9) 0.3838(14) 0.062(3) Uani 1 1 d . . . . .
H3 H 0.746009 0.262040 0.340772 0.075 Uiso 1 1 calc R U . . .
C12 C 0.4494(3) 0.1942(6) 0.5858(10) 0.0352(15) Uani 1 1 d . . . . .
F3A F 0.2808(2) 0.4494(4) 0.1940(7) 0.0561(13) Uani 1 1 d . . . . .
F2A F 0.2248(3) 0.2974(4) 0.1317(7) 0.0601(14) Uani 1 1 d . . . . .
C1A C 0.2234(4) 0.4116(7) 0.1857(11) 0.0453(19) Uani 1 1 d . . . . .

loop_
_atom_site_aniso_label
_atom_site_aniso_U_11
_atom_site_aniso_U_22
_atom_site_aniso_U_33
_atom_site_aniso_U_23
_atom_site_aniso_U_13
_atom_site_aniso_U_12
La1 0.0300(2) 0.0205(2) 0.0377(3) 0.000 0.000 -0.0001(3)
S1A 0.0433(8) 0.0401(9) 0.0449(8) 0.0025(13) 0.0009(6) 0.0049(11)
F1 0.040(2) 0.026(2) 0.035(2) 0.000 0.000 -0.003(4)
O2A 0.057(3) 0.052(3) 0.041(3) -0.002(5) 0.003(2) 0.006(4)
C1 0.053(6) 0.030(4) 0.066(9) 0.001(5) 0.002(6) 0.011(4)
O3A 0.071(4) 0.037(3) 0.054(4) -0.003(3) -0.005(3) 0.017(3)
C9 0.046(5) 0.057(5) 0.051(6) 0.010(5) -0.006(5) 0.008(4)
F1A 0.102(5) 0.062(3) 0.042(3) 0.012(3) 0.011(3) 0.021(3)
C10 0.079(6) 0.031(4) 0.028(4) 0.001(3) -0.010(4) -0.010(4)
N3 0.067(6) 0.024(3) 0.049(4) 0.000(2) -0.019(4) -0.006(3)
N4 0.037(3) 0.057(5) 0.053(4) -0.006(4) -0.002(3) -0.002(3)
C6 0.036(3) 0.054(4) 0.057(4) 0.008(8) -0.005(3) -0.001(5)
C13 0.047(4) 0.028(3) 0.049(5) -0.002(3) 0.001(3) 0.000(3)
C5 0.032(4) 0.040(4) 0.058(5) 0.013(4) 0.003(3) 0.006(3)
N1 0.040(3) 0.041(4) 0.046(4) -0.002(3) -0.004(3) 0.007(3)
C11 0.059(5) 0.023(3) 0.044(3) -0.002(2) -0.010(6) 0.001(4)
C14 0.040(4) 0.030(3) 0.053(5) -0.010(3) -0.002(4) -0.005(3)
N2 0.040(3) 0.031(3) 0.039(3) 0.004(3) -0.002(3) -0.004(3)
C4 0.038(4) 0.056(5) 0.072(6) 0.029(5) 0.010(4) 0.009(4)
C15 0.040(4) 0.034(4) 0.048(5) -0.003(4) -0.003(3) -0.005(3)
C16 0.049(5) 0.039(4) 0.022(5) 0.007(4) -0.004(4) -0.004(4)
C2 0.083(7) 0.042(5) 0.045(5) 0.014(4) 0.019(5) 0.028(5)
C8 0.071(6) 0.046(5) 0.038(5) -0.003(5) -0.003(6) -0.020(4)
O1A 0.046(3) 0.078(4) 0.072(5) -0.001(3) 0.001(3) -0.009(3)
C7 0.059(5) 0.044(5) 0.042(5) 0.001(4) -0.006(4) -0.011(4)
C3 0.051(5) 0.063(6) 0.073(7) 0.024(5) 0.022(5) 0.024(4)
C12 0.043(4) 0.029(3) 0.034(4) 0.000(3) 0.001(3) 0.002(3)
F3A 0.051(3) 0.047(2) 0.071(4) -0.003(2) -0.011(3) 0.010(2)
F2A 0.084(4) 0.028(2) 0.068(4) 0.000(2) 0.004(3) 0.005(2)
C1A 0.065(5) 0.035(4) 0.037(4) 0.001(3) 0.002(4) 0.004(4)

loop_
_atom_type_symbol
_atom_type_description
_atom_type_scat_dispersion_real
_atom_type_scat_dispersion_imag
_atom_type_scat_source
C C 0.0181 0.0091 'International Tables Vol C Tables 4.2.6.8 and 6.1.1.4'
H H 0.0000 0.0000 'International Tables Vol C Tables 4.2.6.8 and 6.1.1.4'
F F 0.0727 0.0534 'International Tables Vol C Tables 4.2.6.8 and 6.1.1.4'
La La -1.4094 9.0376 'International Tables Vol C Tables 4.2.6.8 and 6.1.1.4'
N N 0.0311 0.0180 'International Tables Vol C Tables 4.2.6.8 and 6.1.1.4'
O O 0.0492 0.0322 'International Tables Vol C Tables 4.2.6.8 and 6.1.1.4'
S S 0.3331 0.5567 'International Tables Vol C Tables 4.2.6.8 and 6.1.1.4'

loop_
_exptl_crystal_face_index_h
_exptl_crystal_face_index_k
_exptl_crystal_face_index_l
_exptl_crystal_face_perp_dist
1 -2 0 0.0419
-1 2 0 0.0326
-2 -1 5 0.0612
1 3 -5 0.0591
4 -5 -4 0.0445
1 -6 3 0.0546
-3 7 -1 0.0367
-4 7 1 0.0399
-6 6 0 0.0278
-1 -1 5 0.0605
-4 5 -3 0.0487
6 -6 1 0.0441
3 -4 4 0.0561
14 0 0 0.0293
6 1 5 0.0614
-5 -1 -5 0.0497
-13 -1 -2 0.0430
-12 1 3 0.0564
-10 2 -3 0.0440
7 -2 4 0.0551
-1 -7 0 0.0381
1 -6 -3 0.0432
-5 -6 -2 0.0309
-7 -6 1 0.0321
5 6 2 0.0479
-11 -5 1 0.0341
-9 -5 -2 0.0330
-7 -5 -3 0.0385
-13 -3 -1 0.0348
-13 -3 1 0.0347
-6 6 -1 0.0310

loop_
_geom_angle_atom_site_label_1
_geom_angle_atom_site_label_2
_geom_angle_atom_site_label_3
_geom_angle
_geom_angle_site_symmetry_1
_geom_angle_site_symmetry_3
_geom_angle_publ_flag
F1 La1 N3 130.91(13) . 2_665 ?
F1 La1 N3 130.91(13) . . ?
F1 La1 N4 130.56(14) . . ?
F1 La1 N4 130.56(14) . 2_665 ?
F1 La1 N1 74.30(15) . 2_665 ?
F1 La1 N1 74.30(15) . . ?
F1 La1 N2 73.89(14) . . ?
F1 La1 N2 73.89(14) . 2_665 ?
N3 La1 N3 98.2(3) . 2_665 ?
N4 La1 N3 64.8(2) 2_665 . ?
N4 La1 N3 64.8(2) 2_665 2_665 ?
N4 La1 N3 64.8(2) . 2_665 ?
N4 La1 N3 64.8(2) . . ?
N4 La1 N4 98.9(3) . 2_665 ?
N1 La1 N3 117.5(2) . 2_665 ?
N1 La1 N3 117.5(2) 2_665 . ?
N1 La1 N3 83.9(2) . . ?
N1 La1 N3 83.9(2) 2_665 2_665 ?
N1 La1 N4 148.1(2) . 2_665 ?
N1 La1 N4 148.1(2) 2_665 . ?
N1 La1 N4 60.2(2) 2_665 2_665 ?
N1 La1 N4 60.2(2) . . ?
N1 La1 N1 148.6(3) . 2_665 ?
N2 La1 N3 60.74(19) 2_665 2_665 ?
N2 La1 N3 148.45(19) . 2_665 ?
N2 La1 N3 148.4(2) 2_665 . ?
N2 La1 N3 60.74(19) . . ?
N2 La1 N4 117.4(2) . . ?
N2 La1 N4 84.3(2) 2_665 . ?
N2 La1 N4 84.3(2) . 2_665 ?
N2 La1 N4 117.4(2) 2_665 2_665 ?
N2 La1 N1 85.3(2) 2_665 2_665 ?
N2 La1 N1 86.1(2) . 2_665 ?
N2 La1 N1 86.1(2) 2_665 . ?
N2 La1 N1 85.3(2) . . ?
N2 La1 N2 147.8(3) . 2_665 ?
O2A S1A C1A 103.8(4) . . ?
O3A S1A O2A 115.5(5) . . ?
O3A S1A O1A 115.3(4) . . ?
O3A S1A C1A 103.0(4) . . ?
O1A S1A O2A 114.7(4) . . ?
O1A S1A C1A 101.8(4) . . ?
N1 C1 H1 119.0 . . ?
N1 C1 C2 122.1(10) . . ?
C2 C1 H1 119.0 . . ?
H9A C9 H9B 107.7 . . ?
C10 C9 H9A 108.9 . . ?
C10 C9 H9B 108.9 . . ?
C10 C9 N4 113.5(7) . . ?
N4 C9 H9A 108.9 . . ?
N4 C9 H9B 108.9 . . ?
C9 C10 H10A 109.3 . . ?
C9 C10 H10B 109.3 . . ?
H10A C10 H10B 108.0 . . ?
N3 C10 C9 111.5(8) . . ?
N3 C10 H10A 109.3 . . ?
N3 C10 H10B 109.3 . . ?
C10 N3 La1 113.2(4) . . ?
C10 N3 C11 109.4(6) . . ?
C10 N3 C8 110.6(8) . 2_665 ?
C11 N3 La1 106.7(4) . . ?
C11 N3 C8 108.4(7) . 2_665 ?
C8 N3 La1 108.5(5) 2_665 . ?
C9 N4 La1 109.3(6) . . ?
C6 N4 La1 106.4(4) . . ?
C6 N4 C9 109.1(8) . . ?
C7 N4 La1 114.5(5) . . ?
C7 N4 C9 108.3(8) . . ?
C7 N4 C6 109.2(7) . . ?
N4 C6 H6A 109.4 . . ?
N4 C6 H6B 109.4 . . ?
H6A C6 H6B 108.0 . . ?
C5 C6 N4 111.0(7) . . ?
C5 C6 H6A 109.4 . . ?
C5 C6 H6B 109.4 . . ?
C14 C13 H13 120.2 . . ?
C14 C13 C12 119.6(7) . . ?
C12 C13 H13 120.2 . . ?
N1 C5 C6 116.7(6) . . ?
N1 C5 C4 122.0(9) . . ?
C4 C5 C6 121.4(8) . . ?
C1 N1 La1 121.1(6) . . ?
C5 N1 La1 119.8(5) . . ?
C5 N1 C1 118.7(8) . . ?
N3 C11 H11A 109.8 . . ?
N3 C11 H11B 109.8 . . ?
N3 C11 C12 109.2(7) . . ?
H11A C11 H11B 108.3 . . ?
C12 C11 H11A 109.8 . . ?
C12 C11 H11B 109.8 . . ?
C13 C14 H14 120.7 . . ?
C13 C14 C15 118.6(7) . . ?
C15 C14 H14 120.7 . . ?
C16 N2 La1 120.0(5) . . ?
C12 N2 La1 122.0(5) . . ?
C12 N2 C16 117.8(7) . . ?
C5 C4 H4 120.3 . . ?
C5 C4 C3 119.4(9) . . ?
C3 C4 H4 120.3 . . ?
C14 C15 H15 120.6 . . ?
C16 C15 C14 118.7(8) . . ?
C16 C15 H15 120.6 . . ?
N2 C16 C15 123.0(8) . . ?
N2 C16 H16 118.5 . . ?
C15 C16 H16 118.5 . . ?
C1 C2 H2 120.8 . . ?
C1 C2 C3 118.5(10) . . ?
C3 C2 H2 120.8 . . ?
N3 C8 H8A 108.8 2_665 . ?
N3 C8 H8B 108.8 2_665 . ?
H8A C8 H8B 107.7 . . ?
C7 C8 N3 113.9(7) . 2_665 ?
C7 C8 H8A 108.8 . . ?
C7 C8 H8B 108.8 . . ?
N4 C7 C8 110.2(8) . . ?
N4 C7 H7A 109.6 . . ?
N4 C7 H7B 109.6 . . ?
C8 C7 H7A 109.6 . . ?
C8 C7 H7B 109.6 . . ?
H7A C7 H7B 108.1 . . ?
C4 C3 C2 119.3(8) . . ?
C4 C3 H3 120.3 . . ?
C2 C3 H3 120.3 . . ?
C13 C12 C11 122.0(7) . . ?
N2 C12 C13 122.3(7) . . ?
N2 C12 C11 115.7(6) . . ?
F1A C1A S1A 111.7(6) . . ?
F1A C1A F3A 107.1(7) . . ?
F1A C1A F2A 108.0(7) . . ?
F3A C1A S1A 111.5(6) . . ?
F2A C1A S1A 111.4(6) . . ?
F2A C1A F3A 106.9(7) . . ?

loop_
_geom_bond_atom_site_label_1
_geom_bond_atom_site_label_2
_geom_bond_distance
_geom_bond_site_symmetry_2
_geom_bond_publ_flag
La1 F1 2.256(5) . ?
La1 N3 2.807(6) 2_665 ?
La1 N3 2.807(6) . ?
La1 N4 2.782(7) 2_665 ?
La1 N4 2.782(7) . ?
La1 N1 2.687(6) 2_665 ?
La1 N1 2.687(6) . ?
La1 N2 2.683(6) 2_665 ?
La1 N2 2.683(6) . ?
S1A O2A 1.436(5) . ?
S1A O3A 1.435(6) . ?
S1A O1A 1.436(7) . ?
S1A C1A 1.818(9) . ?
C1 H1 0.9500 . ?
C1 N1 1.367(13) . ?
C1 C2 1.379(13) . ?
C9 H9A 0.9900 . ?
C9 H9B 0.9900 . ?
C9 C10 1.496(13) . ?
C9 N4 1.502(12) . ?
F1A C1A 1.324(10) . ?
C10 H10A 0.9900 . ?
C10 H10B 0.9900 . ?
C10 N3 1.478(10) . ?
N3 C11 1.502(9) . ?
N3 C8 1.519(12) 2_665 ?
N4 C6 1.498(9) . ?
N4 C7 1.469(11) . ?
C6 H6A 0.9900 . ?
C6 H6B 0.9900 . ?
C6 C5 1.492(13) . ?
C13 H13 0.9500 . ?
C13 C14 1.380(11) . ?
C13 C12 1.385(10) . ?
C5 N1 1.350(10) . ?
C5 C4 1.377(11) . ?
C11 H11A 0.9900 . ?
C11 H11B 0.9900 . ?
C11 C12 1.519(11) . ?
C14 H14 0.9500 . ?
C14 C15 1.385(12) . ?
N2 C16 1.350(11) . ?
N2 C12 1.339(9) . ?
C4 H4 0.9500 . ?
C4 C3 1.384(16) . ?
C15 H15 0.9500 . ?
C15 C16 1.379(11) . ?
C16 H16 0.9500 . ?
C2 H2 0.9500 . ?
C2 C3 1.399(15) . ?
C8 H8A 0.9900 . ?
C8 H8B 0.9900 . ?
C8 C7 1.503(13) . ?
C7 H7A 0.9900 . ?
C7 H7B 0.9900 . ?
C3 H3 0.9500 . ?
F3A C1A 1.342(11) . ?
F2A C1A 1.340(9) . ?

loop_
_geom_torsion_atom_site_label_1
_geom_torsion_atom_site_label_2
_geom_torsion_atom_site_label_3
_geom_torsion_atom_site_label_4
_geom_torsion
_geom_torsion_site_symmetry_1
_geom_torsion_site_symmetry_2
_geom_torsion_site_symmetry_3
_geom_torsion_site_symmetry_4
_geom_torsion_publ_flag
La1 N3 C11 C12 -55.5(8) . . . . ?
La1 N4 C6 C5 -54.3(8) . . . . ?
La1 N4 C7 C8 -41.1(8) . . . . ?
La1 N2 C16 C15 -175.3(7) . . . . ?
La1 N2 C12 C13 174.1(6) . . . . ?
La1 N2 C12 C11 -5.8(9) . . . . ?
O2A S1A C1A F1A -178.6(7) . . . . ?
O2A S1A C1A F3A 61.6(7) . . . . ?
O2A S1A C1A F2A -57.8(7) . . . . ?
C1 C2 C3 C4 3.3(14) . . . . ?
O3A S1A C1A F1A 60.6(7) . . . . ?
O3A S1A C1A F3A -59.2(6) . . . . ?
O3A S1A C1A F2A -178.5(6) . . . . ?
C9 C10 N3 La1 -38.4(8) . . . . ?
C9 C10 N3 C11 80.3(8) . . . . ?
C9 C10 N3 C8 -160.3(7) . . . 2_665 ?
C9 N4 C6 C5 63.4(9) . . . . ?
C9 N4 C7 C8 -163.3(8) . . . . ?
C10 C9 N4 La1 -50.7(10) . . . . ?
C10 C9 N4 C6 -166.6(8) . . . . ?
C10 C9 N4 C7 74.6(10) . . . . ?
C10 N3 C11 C12 -178.2(7) . . . . ?
N3 C11 C12 C13 -136.6(8) . . . . ?
N3 C11 C12 N2 43.4(10) . . . . ?
N3 C8 C7 N4 62.8(11) 2_665 . . . ?
N4 C9 C10 N3 62.2(11) . . . . ?
N4 C6 C5 N1 33.1(11) . . . . ?
N4 C6 C5 C4 -147.2(8) . . . . ?
C6 N4 C7 C8 78.1(9) . . . . ?
C6 C5 N1 La1 8.5(10) . . . . ?
C6 C5 N1 C1 -178.9(8) . . . . ?
C6 C5 C4 C3 179.9(8) . . . . ?
C13 C14 C15 C16 0.6(12) . . . . ?
C5 C4 C3 C2 -1.9(13) . . . . ?
N1 C1 C2 C3 -2.4(14) . . . . ?
N1 C5 C4 C3 -0.5(13) . . . . ?
C14 C13 C12 C11 -178.2(8) . . . . ?
C14 C13 C12 N2 1.8(12) . . . . ?
C14 C15 C16 N2 0.3(14) . . . . ?
C4 C5 N1 La1 -171.1(6) . . . . ?
C4 C5 N1 C1 1.4(12) . . . . ?
C16 N2 C12 C13 -0.9(11) . . . . ?
C16 N2 C12 C11 179.2(7) . . . . ?
C2 C1 N1 La1 172.5(7) . . . . ?
C2 C1 N1 C5 0.1(13) . . . . ?
C8 N3 C11 C12 61.1(9) 2_665 . . . ?
O1A S1A C1A F1A -59.2(7) . . . . ?
O1A S1A C1A F3A -179.0(6) . . . . ?
O1A S1A C1A F2A 61.7(7) . . . . ?
C7 N4 C6 C5 -178.4(7) . . . . ?
C12 C13 C14 C15 -1.7(12) . . . . ?
C12 N2 C16 C15 -0.2(13) . . . . ?

loop_
_twin_individual_id
_twin_individual_mass_fraction_refined
1 0.502(9)
2 0.498(9)

loop_
_exptl_oxdiff_crystal_face_indexfrac_h
_exptl_oxdiff_crystal_face_indexfrac_k
_exptl_oxdiff_crystal_face_indexfrac_l
_exptl_oxdiff_crystal_face_x
_exptl_oxdiff_crystal_face_y
_exptl_oxdiff_crystal_face_z
0.9987 -1.9999 -0.0002 -0.2798 -0.0184 -0.0562
-0.9987 1.9999 0.0002 0.2798 0.0184 0.0562
-2.0572 -0.8127 5.1101 -0.2681 -0.0249 0.9631
0.8024 2.8672 -4.7590 0.5456 0.0466 -0.8368
4.2582 -4.7666 -3.5829 -0.5602 -0.0420 -0.8273
1.3402 -5.5577 3.2729 -0.8780 -0.0720 0.4733
-2.9298 6.8018 -1.3548 0.9945 0.0799 -0.0677
-4.1689 6.6282 1.3805 0.8876 0.0695 0.4553
-6.4273 6.4482 -0.0913 0.9370 0.2782 0.2115
-0.8653 -1.1002 5.1264 -0.3192 -0.0985 0.9425
-3.6695 5.0018 -3.4991 0.8337 0.2500 -0.4924
6.0119 -6.3922 1.0269 -0.9580 -0.2851 -0.0303
2.8422 -4.3694 4.0033 -0.7578 -0.2278 0.6114
14.3522 0.1922 0.3825 -0.1284 -0.9822 -0.1370
5.5449 1.1017 4.7299 -0.0711 -0.5683 0.8197
-4.9536 -1.1159 -4.8130 0.0662 0.5319 -0.8442
-13.2434 -0.5465 -1.9995 0.1262 0.9742 -0.1871
-12.1318 0.5315 2.7716 0.0941 0.7027 0.7052
-9.7096 2.4457 -3.4076 0.5447 0.7145 -0.4391
7.0266 -1.6653 4.3739 -0.4468 -0.5878 0.6744
-0.6828 -7.1926 -0.2288 -0.9564 0.2289 -0.1813
1.4115 -5.5472 -3.2795 -0.6482 0.1573 -0.7450
-5.3901 -6.3189 -1.5705 -0.7453 0.5718 -0.3429
-7.1265 -6.1862 0.7027 -0.7898 0.6038 0.1078
5.0623 6.2351 1.8602 0.7271 -0.5581 0.3999
-10.7388 -4.5581 1.0851 -0.5478 0.7932 0.2660
-9.1349 -5.1219 -1.5804 -0.5465 0.7945 -0.2647
-6.7616 -4.7341 -3.0663 -0.4656 0.6788 -0.5678
-12.5417 -3.2720 -0.9724 -0.2845 0.9566 -0.0631
-13.0669 -2.7146 0.9622 -0.2718 0.9091 0.3157
-6.0373 6.4000 -0.9813 0.9577 0.2850 0.0393

loop_
_smtbx_masks_void_nr
_smtbx_masks_void_average_x
_smtbx_masks_void_average_y
_smtbx_masks_void_average_z
_smtbx_masks_void_volume
_smtbx_masks_void_count_electrons
_smtbx_masks_void_content
1 0.000 0.500 0.802 50.1 14.8 ?
2 0.500 1.000 0.198 50.1 15.6 ?
